data_2103918
loop_
_publ_author_name
'Arakcheeva, Alla'
'Chapuis, Gervais'
'Birkedal, Henrik'
'Pattison, Phil'
'Grinevitch, Vladimir'

_publ_section_title
;
 The commensurate composite \s-structure of \b-tantalum
;
_journal_issue 3
_journal_name_full 'Acta Crystallographica Section B'
_journal_page_first 324
_journal_page_last 336
_journal_paper_doi 10.1107/S0108768103009005
_journal_volume 59
_journal_year 2003
_chemical_formula_moiety 30.0Ta
_chemical_formula_sum Ta
_chemical_formula_weight 5428.4
_chemical_name_systematic ' Metal'
_space_group_IT_number 81
_symmetry_cell_setting tetragonal
_symmetry_space_group_name_Hall 'P -4'
_symmetry_space_group_name_H-M 'P -4'
_cell_angle_alpha 90
_cell_angle_beta 90
_cell_angle_gamma 90
_cell_formula_units_Z 30
_cell_length_a 10.1815(5)
_cell_length_b 10.1815(5)
_cell_length_c 5.29500(10)
_cell_measurement_reflns_used 8379
_cell_measurement_temperature 120(2)
_cell_measurement_theta_max 30.52
_cell_measurement_theta_min 3.79
_cell_volume 548.90(4)
_computing_publication_material '(Jana2000; Petricek and Dusek, 2000)'
_computing_structure_refinement '(Jana2000; Petricek and Dusek, 2000)'
_diffrn_ambient_temperature 120(2)
_diffrn_detector_area_resol_mean 6.667
_diffrn_measurement_device_type MAR345
_diffrn_measurement_method \f-scans
_diffrn_radiation_monochromator
; Si(111) double crystal monochromator with bent second crystal for
sagital focusing
;
_diffrn_radiation_source 'bending magnet 1 at ESRF'
_diffrn_radiation_type synchrotron
_diffrn_radiation_wavelength 0.70013
_diffrn_reflns_av_R_equivalents 0.0816
_diffrn_reflns_av_sigmaI/netI 0.0612
_diffrn_reflns_limit_h_max 14
_diffrn_reflns_limit_h_min -14
_diffrn_reflns_limit_k_max 14
_diffrn_reflns_limit_k_min -14
_diffrn_reflns_limit_l_max 7
_diffrn_reflns_limit_l_min -7
_diffrn_reflns_number 8379
_diffrn_reflns_theta_max 30.52
_diffrn_reflns_theta_min 3.79
_exptl_absorpt_coefficient_mu 148.66
_exptl_absorpt_correction_T_max 0.0493
_exptl_absorpt_correction_T_min 0.0241
_exptl_absorpt_correction_type sphere
_exptl_crystal_colour silver
_exptl_crystal_density_diffrn 16.4170(12)
_exptl_crystal_density_method 'not measured'
_exptl_crystal_description 'isometric irregular'
_exptl_crystal_F_000 2190
_exptl_crystal_size_max 0.022
_exptl_crystal_size_mid 0.02
_exptl_crystal_size_min 0.018
_exptl_crystal_size_rad 0.02
_refine_diff_density_max 11.04
_refine_diff_density_min -9.89
_refine_ls_extinction_coef 0.0009(3)
_refine_ls_extinction_method 'B-C type 1 Gaussian isotropic (Becker & Coppens, 1974)'
_refine_ls_goodness_of_fit_ref 1.74
_refine_ls_number_parameters 72
_refine_ls_number_reflns 1530
_refine_ls_R_factor_all 0.0363
_refine_ls_R_factor_gt 0.0363
_refine_ls_shift/su_max 0.0007
_refine_ls_shift/su_mean 0.0002
_refine_ls_structure_factor_coef F
_refine_ls_weighting_details w=1/(\s^2^(F)+0.0001F^2^)
_refine_ls_weighting_scheme sigma
_refine_ls_wR_factor_gt 0.0501
_refine_ls_wR_factor_ref 0.0501
_reflns_number_gt 1530
_reflns_number_total 1708
_reflns_threshold_expression I>3\s(I)
_cod_data_source_file sn0032.cif
_cod_data_source_block II
_cod_original_sg_symbol_H-M P-4
_cod_original_formula_sum Ta30.0
_cod_database_code 2103918

loop_
_symmetry_equiv_pos_site_id
_symmetry_equiv_pos_as_xyz
1 x,y,z
2 y,-x,-z
3 -x,-y,z
4 -y,x,-z

loop_
_atom_site_label
_atom_site_fract_x
_atom_site_fract_y
_atom_site_fract_z
_atom_site_U_iso_or_equiv
_atom_site_adp_type
_atom_site_calc_flag
_atom_site_occupancy
_atom_site_type_symbol
Ta1 0.5 0 0.2548(5) 0.0054(3) Uani d 1 Ta
Ta2a 0.75963(10) 0.06646(7) 0.2493(4) 0.0055(3) Uani d 1 Ta
Ta2b 0.43251(8) -0.26252(9) 0.2521(5) 0.0056(3) Uani d 1 Ta
Ta3a 0.03408(9) 0.12735(10) 0.2519(5) 0.0054(3) Uani d 1 Ta
Ta3b 0.37007(9) -0.53527(9) 0.2488(5) 0.0057(3) Uani d 1 Ta
Ta4 0.10620(9) -0.60509(9) 0.2513(4) 0.0056(3) Uani d 1 Ta
Ta5 0.81809(3) 0.31809(3) 0 0.00567(15) Uani d 1 Ta
Ta6 0.81809(3) 0.3181 0.5 0.00567(15) Uani d 1 Ta

loop_
_atom_site_aniso_label
_atom_site_aniso_U_11
_atom_site_aniso_U_22
_atom_site_aniso_U_33
_atom_site_aniso_U_12
_atom_site_aniso_U_13
_atom_site_aniso_U_23
_atom_site_aniso_type_symbol
Ta1 0.0035(7) 0.0071(7) 0.0056(3) -0.0009(2) 0 0 Ta
Ta2a 0.0066(5) 0.0057(6) 0.0040(6) -0.0048(3) 0.0013(9) -0.0010(9) Ta
Ta2b 0.0054(5) 0.0039(5) 0.0075(6) 0.0040(3) 0.0012(9) 0.0006(8) Ta
Ta3a 0.0064(4) 0.0062(5) 0.0036(5) -0.0008(3) -0.0010(8) -0.0010(9) Ta
Ta3b 0.0035(5) 0.0052(4) 0.0083(7) 0.0006(3) -0.0036(8) 0.0006(9) Ta
Ta4 0.0068(5) 0.0041(5) 0.0059(3) -0.00047(16) -0.0002(10) 0.0009(10) Ta
Ta5 0.0056(3) 0.0062(3) 0.0052(3) 0.00029(9) 0 0 Ta
Ta6 0.0056(3) 0.0062(3) 0.0052(3) 0.00029(9) 0 0 Ta

loop_
_atom_type_symbol
_atom_type_scat_dispersion_real
_atom_type_scat_dispersion_imag
_atom_type_scat_source
Ta -0.705 6.523 'International Tables Vol C Tables  4.2.6.8 and 6.1.1.1'

loop_
_geom_bond_atom_site_label_1
_geom_bond_atom_site_label_2
_geom_bond_site_symmetry_2
_geom_bond_distance
_geom_bond_publ_flag
Ta1 Ta2a . 2.7289(10) yes
Ta1 Ta2a 3_655 2.7289(10) yes
Ta1 Ta2b . 2.7598(9) yes
Ta1 Ta2b 3_655 2.7598(9) yes
Ta1 Ta4 2_655 3.081(3) yes
Ta1 Ta4 2_656 3.026(3) yes
Ta1 Ta4 4_555 3.081(3) yes
Ta1 Ta4 4_556 3.026(3) yes
Ta1 Ta5 2_565 2.9462(12) yes
Ta1 Ta5 4_645 2.9462(12) yes
Ta1 Ta6 2_566 2.9235(11) yes
Ta1 Ta6 4_646 2.9235(11) yes
Ta2a Ta2b 3_655 2.7950(12) yes
Ta2a Ta3a 1_655 2.8622(14) yes
Ta2a Ta3a 3_655 2.8819(13) yes
Ta2a Ta3a 4_655 2.911(3) yes
Ta2a Ta3a 4_656 2.900(3) yes
Ta2a Ta4 4_555 3.109(3) yes
Ta2a Ta4 4_556 3.103(3) yes
Ta2a Ta5 . 2.9430(12) yes
Ta2a Ta5 4_645 2.9604(12) yes
Ta2a Ta6 . 2.9461(12) yes
Ta2a Ta6 4_646 2.9635(12) yes
Ta2b Ta3b . 2.8489(13) yes
Ta2b Ta3b 2_655 2.888(3) yes
Ta2b Ta3b 2_656 2.879(3) yes
Ta2b Ta3b 3_645 2.8773(13) yes
Ta2b Ta4 2_655 3.128(3) yes
Ta2b Ta4 2_656 3.097(3) yes
Ta2b Ta5 3_655 2.9347(13) yes
Ta2b Ta5 4_645 2.9839(13) yes
Ta2b Ta6 3_655 2.9245(13) yes
Ta2b Ta6 4_646 2.9739(13) yes
Ta3a Ta3a 2_555 3.274(3) yes
Ta3a Ta3a 2_556 3.242(3) yes
Ta3a Ta3a 3_555 2.6844(14) yes
Ta3a Ta3a 4_555 3.274(3) yes
Ta3a Ta3a 4_556 3.242(3) yes
Ta3a Ta4 1_565 2.8214(14) yes
Ta3a Ta5 1_455 3.2227(13) yes
Ta3a Ta5 2_565 3.2325(13) yes
Ta3a Ta6 1_455 3.2146(13) yes
Ta3a Ta6 2_566 3.2244(13) yes
Ta3b Ta3b 2_655 3.271(3) yes
Ta3b Ta3b 2_656 3.291(3) yes
Ta3b Ta3b 3_645 2.7414(13) yes
Ta3b Ta3b 4_545 3.271(3) yes
Ta3b Ta3b 4_546 3.291(3) yes
Ta3b Ta4 . 2.7791(13) yes
Ta3b Ta5 2_555 3.2106(14) yes
Ta3b Ta5 3_655 3.2087(14) yes
Ta3b Ta6 2_556 3.2157(14) yes
Ta3b Ta6 3_655 3.2138(14) yes
Ta4 Ta4 3_545 3.0424(13) yes
Ta4 Ta5 1_445 3.3146(12) yes
Ta4 Ta5 2_555 3.3358(12) yes
Ta4 Ta5 3_655 3.3019(12) yes
Ta4 Ta6 1_445 3.3092(12) yes
Ta4 Ta6 2_556 3.3304(12) yes
Ta4 Ta6 3_655 3.2965(12) yes
Ta5 Ta6 1_554 2.6475 yes
Ta5 Ta6 . 2.6475 yes

loop_
_cod_related_entry_id
_cod_related_entry_database
_cod_related_entry_code
1 ChemSpider 22395
